data_7246375
loop_
_publ_author_name
'Kolesnik, Irina A.'
'Potkin, Vladimir I.'
'Grigoriev, Mikhail S.'
'Novikov, Anton P.'
'Gomila, Rosa M.'
'Podrezova, Alexandra G.'
'Brazhkin, Vadim V.'
'Zubkov, Fedor I.'
'Frontera, Antonio'

_publ_section_title
;
 Synthesis, X-ray characterization and DFT calculations of a series of
 3-substituted 4,5-dichloroisothiazoles
;
_journal_issue 13
_journal_name_full CrystEngComm
_journal_page_first 1976
_journal_page_last 1985
_journal_paper_doi 10.1039/D3CE00112A
_journal_volume 25
_journal_year 2023
_chemical_formula_moiety 'C12 H9 Cl2 N3 O2 S'
_chemical_formula_sum 'C12 H9 Cl2 N3 O2 S'
_chemical_formula_weight 330.18
_space_group_crystal_system triclinic
_space_group_IT_number 2
_space_group_name_Hall '-P 1'
_space_group_name_H-M_alt 'P -1'
_atom_sites_solution_hydrogens mixed
_atom_sites_solution_primary difmap
_atom_sites_solution_secondary difmap
_audit_creation_date 2023-02-21
_audit_creation_method
;
Olex2 1.5
(compiled 2022.04.07 svn.rca3783a0 for OlexSys, GUI svn.r6498)
;
_audit_update_record
;
2023-02-22 deposited with the CCDC.	2023-02-28 downloaded from the CCDC.
;
_cell_angle_alpha 72.817(2)
_cell_angle_beta 72.328(3)
_cell_angle_gamma 76.935(2)
_cell_formula_units_Z 2
_cell_length_a 8.1335(2)
_cell_length_b 9.2637(2)
_cell_length_c 10.0924(3)
_cell_measurement_reflns_used 11855
_cell_measurement_temperature 100(2)
_cell_measurement_theta_max 79.0
_cell_measurement_theta_min 4.7
_cell_volume 684.39(3)
_computing_cell_refinement 'CrysAlisPro 1.171.41.117a (Rigaku OD, 2021)'
_computing_data_collection 'CrysAlisPro 1.171.41.117a (Rigaku OD, 2021)'
_computing_data_reduction 'CrysAlisPro 1.171.41.117a (Rigaku OD, 2021)'
_computing_molecular_graphics 'Olex2 1.5 (Dolomanov et al., 2009)'
_computing_publication_material 'Olex2 1.5 (Dolomanov et al., 2009)'
_computing_structure_refinement 'SHELXL (Sheldrick, 2015)'
_computing_structure_solution 'SHELXT (Sheldrick, 2015)'
_diffrn_ambient_temperature 100(2)
_diffrn_measured_fraction_theta_full 1.000
_diffrn_measured_fraction_theta_max 0.990
_diffrn_measurement_device_type 'XtaLAB Synergy, Dualflex, HyPix'
_diffrn_measurement_method '\f and \w'
_diffrn_radiation_type CuK\a
_diffrn_radiation_wavelength 1.54184
_diffrn_reflns_av_R_equivalents 0.0511
_diffrn_reflns_av_unetI/netI 0.0293
_diffrn_reflns_Laue_measured_fraction_full 1.000
_diffrn_reflns_Laue_measured_fraction_max 0.990
_diffrn_reflns_limit_h_max 10
_diffrn_reflns_limit_h_min -9
_diffrn_reflns_limit_k_max 11
_diffrn_reflns_limit_k_min -11
_diffrn_reflns_limit_l_max 12
_diffrn_reflns_limit_l_min -12
_diffrn_reflns_number 14966
_diffrn_reflns_point_group_measured_fraction_full 1.000
_diffrn_reflns_point_group_measured_fraction_max 0.990
_diffrn_reflns_theta_full 67.684
_diffrn_reflns_theta_max 79.561
_diffrn_reflns_theta_min 4.742
_diffrn_source 'micro-focus sealed X-ray tube'
_exptl_absorpt_coefficient_mu 5.746
_exptl_absorpt_correction_T_max 0.408
_exptl_absorpt_correction_T_min 0.264
_exptl_absorpt_correction_type multi-scan
_exptl_absorpt_process_details
;
CrysAlisPro 1.171.41.117a (Rigaku Oxford Diffraction, 2021)
Empirical absorption correction using spherical harmonics,
implemented in SCALE3 ABSPACK scaling algorithm.
;
_exptl_crystal_colour colourless
_exptl_crystal_colour_primary colourless
_exptl_crystal_density_diffrn 1.602
_exptl_crystal_description prism
_exptl_crystal_F_000 336
_exptl_crystal_size_max 0.24
_exptl_crystal_size_mid 0.21
_exptl_crystal_size_min 0.15
_refine_diff_density_max 0.637
_refine_diff_density_min -0.502
_refine_diff_density_rms 0.083
_refine_ls_extinction_coef 0.0070(7)
_refine_ls_extinction_expression Fc^*^=kFc[1+0.001xFc^2^\l^3^/sin(2\q)]^-1/4^
_refine_ls_extinction_method SHELXL
_refine_ls_goodness_of_fit_ref 1.031
_refine_ls_hydrogen_treatment mixed
_refine_ls_matrix_type full
_refine_ls_number_parameters 190
_refine_ls_number_reflns 2945
_refine_ls_number_restraints 0
_refine_ls_restrained_S_all 1.031
_refine_ls_R_factor_all 0.0363
_refine_ls_R_factor_gt 0.0358
_refine_ls_shift/su_max 0.000
_refine_ls_shift/su_mean 0.000
_refine_ls_structure_factor_coef Fsqd
_refine_ls_weighting_details 'w=1/[\s^2^(Fo^2^)+(0.0682P)^2^+0.3244P] where P=(Fo^2^+2Fc^2^)/3'
_refine_ls_weighting_scheme calc
_refine_ls_wR_factor_gt 0.0985
_refine_ls_wR_factor_ref 0.0992
_reflns_Friedel_coverage 0.000
_reflns_number_gt 2876
_reflns_number_total 2945
_reflns_threshold_expression 'I > 2\s(I)'
_cod_data_source_file d3ce00112a2.cif
_cod_data_source_block I607
_cod_depositor_comments 'Adding full bibliography for 7246372--7246377.cif.'
_cod_database_code 7246375
_shelxl_version_number 2013-4
_shelx_space_group_comment
;
The symmetry employed for this shelxl refinement is uniquely defined
by the following loop, which should always be used as a source of
symmetry information in preference to the above space-group names.
They are only intended as comments.
;
_shelx_estimated_absorpt_t_max 0.479
_shelx_estimated_absorpt_t_min 0.339
_olex2_refinement_description
;
1.a Ternary CH refined with riding coordinates:
 C4(H4)
1.b Idealised Me refined as rotating group:
 C11(H11A,H11B,H11C), C12(H12A,H12B,H12C)
;
_olex2_submission_special_instructions 'No special instructions were received'

loop_
_space_group_symop_operation_xyz
'x, y, z'
'-x, -y, -z'

loop_
_atom_site_label
_atom_site_type_symbol
_atom_site_fract_x
_atom_site_fract_y
_atom_site_fract_z
_atom_site_U_iso_or_equiv
_atom_site_adp_type
_atom_site_occupancy
_atom_site_site_symmetry_order
_atom_site_calc_flag
_atom_site_refinement_flags_posn
_atom_site_refinement_flags_adp
_atom_site_refinement_flags_occupancy
_atom_site_disorder_assembly
_atom_site_disorder_group
Cl1 Cl -0.00588(5) 0.51834(4) 0.81004(4) 0.01651(14) Uani 1 1 d . . . . .
Cl2 Cl 0.05875(5) 0.73080(4) 0.46838(4) 0.01901(14) Uani 1 1 d . . . . .
S1 S 0.33805(5) 0.46459(4) 0.41858(4) 0.01653(14) Uani 1 1 d . . . . .
O1 O 0.64919(14) 0.06246(13) 0.80858(13) 0.0156(2) Uani 1 1 d . . . . .
O2 O 0.07793(16) 0.05726(14) 0.79342(15) 0.0236(3) Uani 1 1 d . . . . .
N1 N 0.72418(19) 0.22759(17) 0.89299(16) 0.0178(3) Uani 1 1 d . . . . .
H1A H 0.828(3) 0.173(3) 0.872(2) 0.021 Uiso 1 1 d . U . . .
H1B H 0.702(3) 0.304(3) 0.924(3) 0.021 Uiso 1 1 d . U . . .
N2 N 0.34057(18) 0.51824(16) 0.94841(16) 0.0180(3) Uani 1 1 d . . . . .
N3 N 0.38050(17) 0.31696(15) 0.54892(14) 0.0150(3) Uani 1 1 d . . . . .
C1 C 0.38151(19) 0.40496(18) 0.91317(16) 0.0137(3) Uani 1 1 d . . . . .
C2 C 0.5952(2) 0.19188(17) 0.85791(16) 0.0131(3) Uani 1 1 d . . . . .
C3 C 0.4290(2) 0.26722(17) 0.86756(16) 0.0125(3) Uani 1 1 d . . . . .
C4 C 0.30069(19) 0.22021(17) 0.81216(16) 0.0124(3) Uani 1 1 d . . . . .
H4 H 0.1859 0.2188 0.8855 0.015 Uiso 1 1 calc R U . . .
C5 C 0.3656(2) 0.06231(17) 0.78505(16) 0.0127(3) Uani 1 1 d . . . . .
C6 C 0.5312(2) -0.00480(17) 0.78080(17) 0.0140(3) Uani 1 1 d . . . . .
C7 C 0.27604(19) 0.33507(17) 0.67424(16) 0.0126(3) Uani 1 1 d . . . . .
C8 C 0.15432(19) 0.47260(17) 0.66650(16) 0.0134(3) Uani 1 1 d . . . . .
C9 C 0.1750(2) 0.55870(18) 0.52869(17) 0.0148(3) Uani 1 1 d . . . . .
C10 C 0.2294(2) -0.00382(18) 0.76138(17) 0.0153(3) Uani 1 1 d . . . . .
C11 C 0.2703(2) -0.1369(2) 0.6947(2) 0.0249(4) Uani 1 1 d . . . . .
H11A H 0.2985 -0.2314 0.7648 0.037 Uiso 1 1 calc R U . . .
H11B H 0.3704 -0.1226 0.6108 0.037 Uiso 1 1 calc R U . . .
H11C H 0.1689 -0.1437 0.6649 0.037 Uiso 1 1 calc R U . . .
C12 C 0.6249(2) -0.15408(18) 0.74751(19) 0.0189(3) Uani 1 1 d . . . . .
H12A H 0.6494 -0.1447 0.6443 0.028 Uiso 1 1 calc R U . . .
H12B H 0.5516 -0.2340 0.8002 0.028 Uiso 1 1 calc R U . . .
H12C H 0.7348 -0.1811 0.7762 0.028 Uiso 1 1 calc R U . . .

loop_
_atom_site_aniso_label
_atom_site_aniso_U_11
_atom_site_aniso_U_22
_atom_site_aniso_U_33
_atom_site_aniso_U_23
_atom_site_aniso_U_13
_atom_site_aniso_U_12
Cl1 0.0161(2) 0.0158(2) 0.0150(2) -0.00493(14) -0.00157(15) 0.00099(14)
Cl2 0.0263(2) 0.0121(2) 0.0191(2) -0.00002(14) -0.01082(16) -0.00192(15)
S1 0.0229(2) 0.0145(2) 0.0110(2) -0.00240(15) -0.00223(16) -0.00420(15)
O1 0.0133(5) 0.0134(5) 0.0218(6) -0.0086(4) -0.0043(4) -0.0001(4)
O2 0.0178(6) 0.0211(6) 0.0358(7) -0.0111(5) -0.0098(5) -0.0012(5)
N1 0.0145(7) 0.0173(7) 0.0250(7) -0.0114(6) -0.0053(5) -0.0005(5)
N2 0.0176(7) 0.0176(7) 0.0217(7) -0.0092(5) -0.0063(5) -0.0008(5)
N3 0.0177(6) 0.0137(6) 0.0144(6) -0.0040(5) -0.0042(5) -0.0027(5)
C1 0.0141(7) 0.0152(7) 0.0119(7) -0.0028(6) -0.0036(6) -0.0030(5)
C2 0.0166(7) 0.0112(7) 0.0113(7) -0.0032(5) -0.0020(6) -0.0029(5)
C3 0.0148(7) 0.0114(7) 0.0111(7) -0.0029(5) -0.0024(5) -0.0025(5)
C4 0.0139(7) 0.0093(7) 0.0137(7) -0.0031(5) -0.0038(5) -0.0007(5)
C5 0.0171(7) 0.0091(7) 0.0123(7) -0.0028(5) -0.0038(6) -0.0026(5)
C6 0.0174(7) 0.0122(7) 0.0135(7) -0.0035(5) -0.0037(6) -0.0040(6)
C7 0.0135(7) 0.0116(7) 0.0144(7) -0.0042(6) -0.0037(6) -0.0037(5)
C8 0.0146(7) 0.0131(7) 0.0136(7) -0.0052(6) -0.0027(6) -0.0029(5)
C9 0.0190(7) 0.0115(7) 0.0153(7) -0.0032(6) -0.0057(6) -0.0033(6)
C10 0.0189(8) 0.0120(7) 0.0164(7) -0.0013(6) -0.0079(6) -0.0029(6)
C11 0.0251(9) 0.0196(8) 0.0386(10) -0.0148(8) -0.0151(8) -0.0006(7)
C12 0.0210(8) 0.0128(7) 0.0245(8) -0.0082(6) -0.0074(7) 0.0016(6)

loop_
_atom_type_symbol
_atom_type_description
_atom_type_scat_dispersion_real
_atom_type_scat_dispersion_imag
_atom_type_scat_source
C C 0.0181 0.0091 'International Tables Vol C Tables 4.2.6.8 and 6.1.1.4'
H H 0.0000 0.0000 'International Tables Vol C Tables 4.2.6.8 and 6.1.1.4'
N N 0.0311 0.0180 'International Tables Vol C Tables 4.2.6.8 and 6.1.1.4'
O O 0.0492 0.0322 'International Tables Vol C Tables 4.2.6.8 and 6.1.1.4'
S S 0.3331 0.5567 'International Tables Vol C Tables 4.2.6.8 and 6.1.1.4'
Cl Cl 0.3639 0.7018 'International Tables Vol C Tables 4.2.6.8 and 6.1.1.4'

loop_
_geom_angle_atom_site_label_1
_geom_angle_atom_site_label_2
_geom_angle_atom_site_label_3
_geom_angle
_geom_angle_site_symmetry_1
_geom_angle_site_symmetry_3
_geom_angle_publ_flag
N3 S1 C9 94.76(7) . . ?
C2 O1 C6 120.58(12) . . ?
H1A N1 H1B 126(2) . . ?
C2 N1 H1A 117.3(15) . . ?
C2 N1 H1B 116.7(16) . . ?
C7 N3 S1 110.46(11) . . ?
N2 C1 C3 178.58(17) . . ?
N1 C2 O1 110.87(13) . . ?
N1 C2 C3 127.94(15) . . ?
C3 C2 O1 121.19(14) . . ?
C1 C3 C4 118.47(13) . . ?
C2 C3 C1 119.09(14) . . ?
C2 C3 C4 121.92(14) . . ?
C3 C4 H4 109.0 . . ?
C3 C4 C7 109.58(12) . . ?
C5 C4 C3 110.57(12) . . ?
C5 C4 H4 109.0 . . ?
C5 C4 C7 109.79(12) . . ?
C7 C4 H4 109.0 . . ?
C6 C5 C4 121.48(14) . . ?
C6 C5 C10 125.60(14) . . ?
C10 C5 C4 112.90(13) . . ?
O1 C6 C12 107.54(13) . . ?
C5 C6 O1 122.12(14) . . ?
C5 C6 C12 130.34(14) . . ?
N3 C7 C4 120.19(13) . . ?
N3 C7 C8 114.60(14) . . ?
C8 C7 C4 125.03(14) . . ?
C7 C8 Cl1 124.33(12) . . ?
C9 C8 Cl1 124.42(13) . . ?
C9 C8 C7 111.13(14) . . ?
Cl2 C9 S1 123.32(10) . . ?
C8 C9 Cl2 127.63(13) . . ?
C8 C9 S1 109.03(12) . . ?
O2 C10 C5 117.94(14) . . ?
O2 C10 C11 118.86(14) . . ?
C5 C10 C11 123.15(14) . . ?
C10 C11 H11A 109.5 . . ?
C10 C11 H11B 109.5 . . ?
C10 C11 H11C 109.5 . . ?
H11A C11 H11B 109.5 . . ?
H11A C11 H11C 109.5 . . ?
H11B C11 H11C 109.5 . . ?
C6 C12 H12A 109.5 . . ?
C6 C12 H12B 109.5 . . ?
C6 C12 H12C 109.5 . . ?
H12A C12 H12B 109.5 . . ?
H12A C12 H12C 109.5 . . ?
H12B C12 H12C 109.5 . . ?

loop_
_geom_bond_atom_site_label_1
_geom_bond_atom_site_label_2
_geom_bond_distance
_geom_bond_site_symmetry_2
_geom_bond_publ_flag
Cl1 C8 1.7155(15) . ?
Cl2 C9 1.7031(16) . ?
S1 N3 1.6490(14) . ?
S1 C9 1.7056(16) . ?
O1 C2 1.3638(19) . ?
O1 C6 1.3873(18) . ?
O2 C10 1.222(2) . ?
N1 H1A 0.88(3) . ?
N1 H1B 0.82(3) . ?
N1 C2 1.336(2) . ?
N2 C1 1.153(2) . ?
N3 C7 1.326(2) . ?
C1 C3 1.416(2) . ?
C2 C3 1.363(2) . ?
C3 C4 1.515(2) . ?
C4 H4 1.0000 . ?
C4 C5 1.514(2) . ?
C4 C7 1.519(2) . ?
C5 C6 1.344(2) . ?
C5 C10 1.488(2) . ?
C6 C12 1.499(2) . ?
C7 C8 1.424(2) . ?
C8 C9 1.365(2) . ?
C10 C11 1.501(2) . ?
C11 H11A 0.9800 . ?
C11 H11B 0.9800 . ?
C11 H11C 0.9800 . ?
C12 H12A 0.9800 . ?
C12 H12B 0.9800 . ?
C12 H12C 0.9800 . ?

loop_
_geom_hbond_atom_site_label_D
_geom_hbond_atom_site_label_H
_geom_hbond_atom_site_label_A
_geom_hbond_distance_DH
_geom_hbond_distance_HA
_geom_hbond_distance_DA
_geom_hbond_angle_DHA
_geom_hbond_site_symmetry_A
N1 H1A O2 0.88(3) 2.11(3) 2.984(2) 172(2) 1_655
N1 H1B N2 0.82(3) 2.28(3) 3.088(2) 168(2) 2_667

loop_
_geom_torsion_atom_site_label_1
_geom_torsion_atom_site_label_2
_geom_torsion_atom_site_label_3
_geom_torsion_atom_site_label_4
_geom_torsion
_geom_torsion_site_symmetry_1
_geom_torsion_site_symmetry_2
_geom_torsion_site_symmetry_3
_geom_torsion_site_symmetry_4
_geom_torsion_publ_flag
Cl1 C8 C9 Cl2 3.5(2) . . . . ?
Cl1 C8 C9 S1 -175.24(9) . . . . ?
S1 N3 C7 C4 -174.74(11) . . . . ?
S1 N3 C7 C8 0.72(17) . . . . ?
O1 C2 C3 C1 -177.12(13) . . . . ?
O1 C2 C3 C4 -5.5(2) . . . . ?
N1 C2 C3 C1 3.3(3) . . . . ?
N1 C2 C3 C4 174.91(15) . . . . ?
N3 S1 C9 Cl2 -179.38(10) . . . . ?
N3 S1 C9 C8 -0.59(12) . . . . ?
N3 C7 C8 Cl1 175.11(11) . . . . ?
N3 C7 C8 C9 -1.2(2) . . . . ?
C1 C3 C4 C5 -173.48(13) . . . . ?
C1 C3 C4 C7 65.37(17) . . . . ?
C2 O1 C6 C5 7.7(2) . . . . ?
C2 O1 C6 C12 -172.61(13) . . . . ?
C2 C3 C4 C5 14.9(2) . . . . ?
C2 C3 C4 C7 -106.25(16) . . . . ?
C3 C4 C5 C6 -13.9(2) . . . . ?
C3 C4 C5 C10 167.46(12) . . . . ?
C3 C4 C7 N3 88.52(16) . . . . ?
C3 C4 C7 C8 -86.44(17) . . . . ?
C4 C5 C6 O1 3.6(2) . . . . ?
C4 C5 C6 C12 -175.96(15) . . . . ?
C4 C5 C10 O2 -14.2(2) . . . . ?
C4 C5 C10 C11 163.16(15) . . . . ?
C4 C7 C8 Cl1 -9.7(2) . . . . ?
C4 C7 C8 C9 174.03(14) . . . . ?
C5 C4 C7 N3 -33.11(18) . . . . ?
C5 C4 C7 C8 151.94(14) . . . . ?
C6 O1 C2 N1 172.93(13) . . . . ?
C6 O1 C2 C3 -6.7(2) . . . . ?
C6 C5 C10 O2 167.22(16) . . . . ?
C6 C5 C10 C11 -15.4(3) . . . . ?
C7 C4 C5 C6 107.16(16) . . . . ?
C7 C4 C5 C10 -71.51(16) . . . . ?
C7 C8 C9 Cl2 179.77(11) . . . . ?
C7 C8 C9 S1 1.05(17) . . . . ?
C9 S1 N3 C7 -0.08(12) . . . . ?
C10 C5 C6 O1 -177.92(14) . . . . ?
C10 C5 C6 C12 2.5(3) . . . . ?
